data_7116259
loop_
_publ_author_name
'Ji, Chengmin'
'Sun, Zhihua'
'Zhang, Shuquan'
'Zhao, Sangen'
'Chen, Tianliang'
'Tang, Yuanyuan'
'Luo, Junhua'

_publ_section_title
;
 A host-guest inclusion compound for reversible switching of quadratic
 nonlinear optical properties.
;
_journal_issue 12
_journal_name_full 'Chemical communications (Cambridge, England)'
_journal_page_first 2298
_journal_page_last 2300
_journal_paper_doi 10.1039/c4cc08711a
_journal_volume 51
_journal_year 2015
_chemical_formula_moiety 'C12 H24 O6, C6 H16 N, Cl O4'
_chemical_formula_sum 'C18 H40 Cl N O10'
_chemical_formula_weight 465.96
_chemical_name_common 'Dipropylammonium perchlorate 18-crown-6'
_chemical_name_systematic
; 
 ? 
;
_space_group_IT_number 19
_symmetry_cell_setting orthorhombic
_symmetry_space_group_name_Hall 'P 2ac 2ab'
_symmetry_space_group_name_H-M 'P 21 21 21'
_atom_sites_solution_hydrogens geom
_atom_sites_solution_primary direct
_atom_sites_solution_secondary difmap
_audit_creation_method SHELXL-97
_audit_update_record
;
2014-10-08 deposited with the CCDC.
2014-12-18 downloaded from the CCDC.
;
_cell_angle_alpha 90.00
_cell_angle_beta 90.00
_cell_angle_gamma 90.00
_cell_formula_units_Z 4
_cell_length_a 10.031(6)
_cell_length_b 15.109(9)
_cell_length_c 16.199(10)
_cell_measurement_temperature 100(2)
_cell_volume 2455(3)
_computing_structure_refinement 'SHELXL-97 (Sheldrick, 1997)'
_computing_structure_solution 'SHELXS-97 (Sheldrick, 1990)'
_diffrn_ambient_temperature 100(2)
_diffrn_measured_fraction_theta_full 0.996
_diffrn_measured_fraction_theta_max 0.996
_diffrn_radiation_monochromator graphite
_diffrn_radiation_source 'fine-focus sealed tube'
_diffrn_radiation_type MoK\a
_diffrn_radiation_wavelength 0.71073
_diffrn_reflns_av_R_equivalents 0.0546
_diffrn_reflns_av_sigmaI/netI 0.0626
_diffrn_reflns_limit_h_max 13
_diffrn_reflns_limit_h_min -13
_diffrn_reflns_limit_k_max 19
_diffrn_reflns_limit_k_min -19
_diffrn_reflns_limit_l_max 19
_diffrn_reflns_limit_l_min -21
_diffrn_reflns_number 18956
_diffrn_reflns_theta_full 27.50
_diffrn_reflns_theta_max 27.50
_diffrn_reflns_theta_min 2.39
_exptl_absorpt_coefficient_mu 0.204
_exptl_absorpt_correction_T_max 0.9603
_exptl_absorpt_correction_T_min 0.9603
_exptl_absorpt_correction_type multi-scan
_exptl_absorpt_process_details 'CrystalClear (Rigaku Inc., 2008)'
_exptl_crystal_colour colourless
_exptl_crystal_density_diffrn 1.261
_exptl_crystal_density_method 'not measured'
_exptl_crystal_description block
_exptl_crystal_F_000 1008
_exptl_crystal_size_max 0.20
_exptl_crystal_size_mid 0.20
_exptl_crystal_size_min 0.20
_refine_diff_density_max 0.513
_refine_diff_density_min -0.553
_refine_diff_density_rms 0.138
_refine_ls_abs_structure_details 'Flack H D (1983), Acta Cryst. A39, 876-881'
_refine_ls_abs_structure_Flack 0.31(7)
_refine_ls_extinction_method none
_refine_ls_goodness_of_fit_ref 1.077
_refine_ls_hydrogen_treatment mixed
_refine_ls_matrix_type full
_refine_ls_number_parameters 273
_refine_ls_number_reflns 5591
_refine_ls_number_restraints 0
_refine_ls_restrained_S_all 1.077
_refine_ls_R_factor_all 0.0482
_refine_ls_R_factor_gt 0.0376
_refine_ls_shift/su_max 0.000
_refine_ls_shift/su_mean 0.000
_refine_ls_structure_factor_coef Fsqd
_refine_ls_weighting_details 'calc w=1/[\s^2^(Fo^2^)+(0.0728P)^2^+0.0000P] where P=(Fo^2^+2Fc^2^)/3'
_refine_ls_weighting_scheme calc
_refine_ls_wR_factor_gt 0.0903
_refine_ls_wR_factor_ref 0.1329
_reflns_number_gt 4694
_reflns_number_total 5591
_reflns_threshold_expression >2sigma(I)
_cod_data_source_file c4cc08711a3.cif
_cod_data_source_block '[(DPA)([18]crown-6)]ClO4(100K)'
_cod_depositor_comments 'Adding full bibliography for 7116258--7116262.cif.'
_cod_original_cell_volume 2455(2)
_cod_database_code 7116259

loop_
_symmetry_equiv_pos_as_xyz
'x, y, z'
'-x+1/2, -y, z+1/2'
'x+1/2, -y+1/2, -z'
'-x, y+1/2, -z+1/2'

loop_
_atom_site_label
_atom_site_type_symbol
_atom_site_fract_x
_atom_site_fract_y
_atom_site_fract_z
_atom_site_U_iso_or_equiv
_atom_site_adp_type
_atom_site_occupancy
_atom_site_symmetry_multiplicity
_atom_site_calc_flag
_atom_site_refinement_flags
Cl1 Cl 0.98744(6) 0.77025(4) 0.23735(4) 0.02313(15) Uani 1 1 d .
O1 O 1.68581(16) 0.33436(10) 0.01677(11) 0.0221(4) Uani 1 1 d .
O2 O 1.79824(16) 0.49345(10) 0.06718(11) 0.0219(4) Uani 1 1 d .
O3 O 1.70777(16) 0.65298(10) 0.00186(10) 0.0210(4) Uani 1 1 d .
O5 O 1.35819(17) 0.51457(11) 0.15605(12) 0.0273(4) Uani 1 1 d .
O6 O 1.43168(17) 0.34468(11) 0.08926(12) 0.0277(4) Uani 1 1 d .
O4 O 1.45120(17) 0.67355(11) 0.07902(11) 0.0256(4) Uani 1 1 d .
N1 N 1.57644(19) 0.49430(13) -0.05695(13) 0.0204(4) Uani 1 1 d .
H1A H 1.6220 0.5413 -0.0344 0.024 Uiso 1 1 calc R
H1B H 1.5917 0.4457 -0.0241 0.024 Uiso 1 1 calc R
C11 C 1.8675(2) 0.41202(16) 0.07559(18) 0.0254(6) Uani 1 1 d .
H11A H 1.9291 0.4149 0.1233 0.031 Uiso 1 1 calc R
H11B H 1.9205 0.4001 0.0253 0.031 Uiso 1 1 calc R
C2 C 1.5011(3) 0.26283(16) 0.08997(16) 0.0264(5) Uani 1 1 d .
H2A H 1.4370 0.2132 0.0855 0.032 Uiso 1 1 calc R
H2B H 1.5508 0.2563 0.1424 0.032 Uiso 1 1 calc R
C1 C 1.5959(3) 0.26079(17) 0.01857(17) 0.0262(6) Uani 1 1 d .
H1 H 1.6484 0.2054 0.0211 0.031 Uiso 1 1 calc R
H2 H 1.5440 0.2600 -0.0334 0.031 Uiso 1 1 calc R
C10 C 1.8853(2) 0.56673(16) 0.05819(17) 0.0244(6) Uani 1 1 d .
H10A H 1.9288 0.5650 0.0034 0.029 Uiso 1 1 calc R
H10B H 1.9554 0.5649 0.1011 0.029 Uiso 1 1 calc R
C4 C 1.2749(3) 0.43863(18) 0.15618(19) 0.0326(6) Uani 1 1 d .
H4A H 1.2224 0.4367 0.1044 0.039 Uiso 1 1 calc R
H4B H 1.2118 0.4421 0.2031 0.039 Uiso 1 1 calc R
O9 O 0.95286(18) 0.76627(14) 0.32287(11) 0.0325(4) Uani 1 1 d .
O7 O 1.0050(2) 0.68225(12) 0.20639(12) 0.0387(5) Uani 1 1 d .
C8 C 1.6329(3) 0.73328(16) 0.00245(17) 0.0265(5) Uani 1 1 d .
H8A H 1.5772 0.7356 -0.0480 0.032 Uiso 1 1 calc R
H8B H 1.6956 0.7838 0.0003 0.032 Uiso 1 1 calc R
C9 C 1.8043(2) 0.64975(15) 0.06675(16) 0.0221(5) Uani 1 1 d .
H9A H 1.7588 0.6504 0.1210 0.027 Uiso 1 1 calc R
H9B H 1.8634 0.7021 0.0636 0.027 Uiso 1 1 calc R
C7 C 1.5440(2) 0.74400(15) 0.07672(16) 0.0259(6) Uani 1 1 d .
H7A H 1.5985 0.7438 0.1277 0.031 Uiso 1 1 calc R
H7B H 1.4962 0.8012 0.0735 0.031 Uiso 1 1 calc R
C12 C 1.7681(2) 0.34012(16) 0.08836(17) 0.0263(6) Uani 1 1 d .
H12A H 1.8144 0.2831 0.0976 0.032 Uiso 1 1 calc R
H12B H 1.7128 0.3532 0.1375 0.032 Uiso 1 1 calc R
C15 C 1.6307(2) 0.47631(17) -0.14094(16) 0.0249(6) Uani 1 1 d .
H15A H 1.5894 0.5176 -0.1809 0.030 Uiso 1 1 calc R
H15B H 1.6066 0.4153 -0.1575 0.030 Uiso 1 1 calc R
C14 C 1.7806(3) 0.48662(18) -0.14415(17) 0.0276(6) Uani 1 1 d .
H14A H 1.8221 0.4495 -0.1008 0.033 Uiso 1 1 calc R
H14B H 1.8048 0.5491 -0.1333 0.033 Uiso 1 1 calc R
C16 C 1.4291(2) 0.51500(17) -0.05595(18) 0.0239(6) Uani 1 1 d .
H16A H 1.3995 0.5210 0.0021 0.029 Uiso 1 1 calc R
H16B H 1.4144 0.5726 -0.0836 0.029 Uiso 1 1 calc R
C5 C 1.2824(3) 0.59423(18) 0.15241(18) 0.0313(6) Uani 1 1 d .
H5A H 1.2212 0.5973 0.2002 0.038 Uiso 1 1 calc R
H5B H 1.2283 0.5951 0.1013 0.038 Uiso 1 1 calc R
C3 C 1.3568(3) 0.35659(18) 0.16345(18) 0.0318(6) Uani 1 1 d .
H3A H 1.4181 0.3616 0.2111 0.038 Uiso 1 1 calc R
H3B H 1.2980 0.3049 0.1726 0.038 Uiso 1 1 calc R
O10 O 0.8822(2) 0.81308(13) 0.19253(13) 0.0389(5) Uani 1 1 d .
C17 C 1.3446(2) 0.44591(18) -0.09782(18) 0.0283(6) Uani 1 1 d .
H17A H 1.3512 0.3894 -0.0672 0.034 Uiso 1 1 calc R
H17B H 1.3779 0.4359 -0.1546 0.034 Uiso 1 1 calc R
C6 C 1.3753(3) 0.67241(18) 0.15346(17) 0.0304(6) Uani 1 1 d .
H6A H 1.3232 0.7278 0.1584 0.036 Uiso 1 1 calc R
H6B H 1.4358 0.6683 0.2016 0.036 Uiso 1 1 calc R
C13 C 1.8332(3) 0.4589(2) -0.22864(19) 0.0425(8) Uani 1 1 d .
H13A H 1.8170 0.3956 -0.2369 0.064 Uiso 1 1 calc R
H13B H 1.9291 0.4707 -0.2316 0.064 Uiso 1 1 calc R
H13C H 1.7872 0.4927 -0.2717 0.064 Uiso 1 1 calc R
O8 O 1.1096(2) 0.81904(16) 0.22795(15) 0.0497(6) Uani 1 1 d .
C18 C 1.1993(3) 0.4755(2) -0.1011(2) 0.0399(8) Uani 1 1 d .
H18A H 1.1653 0.4829 -0.0448 0.060 Uiso 1 1 calc R
H18B H 1.1462 0.4307 -0.1300 0.060 Uiso 1 1 calc R
H18C H 1.1931 0.5320 -0.1307 0.060 Uiso 1 1 calc R

loop_
_atom_site_aniso_label
_atom_site_aniso_U_11
_atom_site_aniso_U_22
_atom_site_aniso_U_33
_atom_site_aniso_U_23
_atom_site_aniso_U_13
_atom_site_aniso_U_12
Cl1 0.0275(3) 0.0211(3) 0.0208(3) -0.0028(2) 0.0003(2) -0.0009(3)
O1 0.0235(9) 0.0180(8) 0.0247(9) 0.0013(7) -0.0044(7) -0.0012(7)
O2 0.0179(8) 0.0170(8) 0.0308(10) 0.0001(7) -0.0043(7) -0.0004(7)
O3 0.0219(8) 0.0187(8) 0.0225(9) -0.0011(7) -0.0037(7) -0.0001(7)
O5 0.0201(8) 0.0283(9) 0.0334(11) 0.0059(8) 0.0020(8) 0.0051(8)
O6 0.0292(9) 0.0260(9) 0.0279(10) 0.0052(8) 0.0025(8) 0.0005(8)
O4 0.0278(9) 0.0259(8) 0.0231(10) -0.0024(7) 0.0029(7) 0.0002(8)
N1 0.0198(10) 0.0166(9) 0.0247(12) 0.0003(9) -0.0040(8) -0.0010(8)
C11 0.0205(11) 0.0216(12) 0.0342(15) -0.0010(11) -0.0066(11) 0.0060(10)
C2 0.0301(13) 0.0197(10) 0.0295(13) 0.0038(10) -0.0023(12) -0.0025(12)
C1 0.0313(13) 0.0167(11) 0.0307(15) -0.0029(10) -0.0023(11) -0.0043(11)
C10 0.0197(11) 0.0225(12) 0.0309(15) -0.0030(11) -0.0043(11) -0.0040(10)
C4 0.0242(12) 0.0361(15) 0.0377(17) 0.0065(13) 0.0090(12) 0.0012(12)
O9 0.0356(10) 0.0447(10) 0.0173(9) -0.0004(8) 0.0011(7) -0.0068(10)
O7 0.0450(11) 0.0271(9) 0.0442(12) -0.0142(8) -0.0134(10) 0.0130(10)
C8 0.0304(13) 0.0162(10) 0.0330(14) 0.0039(11) -0.0016(11) -0.0006(11)
C9 0.0223(11) 0.0194(11) 0.0246(14) -0.0031(10) -0.0019(10) -0.0029(10)
C7 0.0310(13) 0.0200(12) 0.0266(14) -0.0016(10) -0.0009(11) 0.0051(10)
C12 0.0270(12) 0.0227(12) 0.0292(14) 0.0033(11) -0.0081(11) 0.0020(11)
C15 0.0262(12) 0.0290(13) 0.0195(13) -0.0008(11) -0.0007(11) -0.0015(11)
C14 0.0249(12) 0.0332(14) 0.0247(15) -0.0008(12) 0.0014(11) -0.0018(12)
C16 0.0185(12) 0.0232(12) 0.0299(15) -0.0001(11) -0.0015(11) -0.0002(10)
C5 0.0259(12) 0.0375(14) 0.0305(15) 0.0054(12) 0.0067(12) 0.0090(12)
C3 0.0320(13) 0.0301(13) 0.0333(16) 0.0077(12) 0.0093(12) -0.0012(12)
O10 0.0543(13) 0.0328(10) 0.0295(12) 0.0000(9) -0.0068(10) 0.0194(10)
C17 0.0244(13) 0.0308(13) 0.0297(15) 0.0004(12) -0.0033(11) -0.0035(12)
C6 0.0330(13) 0.0318(13) 0.0265(15) 0.0002(12) 0.0081(12) 0.0076(12)
C13 0.0367(16) 0.062(2) 0.0284(17) -0.0042(15) 0.0024(13) -0.0007(15)
O8 0.0452(12) 0.0569(14) 0.0470(14) -0.0048(12) 0.0128(11) -0.0273(11)
C18 0.0249(14) 0.0502(18) 0.045(2) 0.0075(15) -0.0094(13) -0.0045(14)

loop_
_atom_type_symbol
_atom_type_description
_atom_type_scat_dispersion_real
_atom_type_scat_dispersion_imag
_atom_type_scat_source
C C 0.0033 0.0016 'International Tables Vol C Tables 4.2.6.8 and 6.1.1.4'
H H 0.0000 0.0000 'International Tables Vol C Tables 4.2.6.8 and 6.1.1.4'
N N 0.0061 0.0033 'International Tables Vol C Tables 4.2.6.8 and 6.1.1.4'
O O 0.0106 0.0060 'International Tables Vol C Tables 4.2.6.8 and 6.1.1.4'
Cl Cl 0.1484 0.1585 'International Tables Vol C Tables 4.2.6.8 and 6.1.1.4'

loop_
_geom_angle_atom_site_label_1
_geom_angle_atom_site_label_2
_geom_angle_atom_site_label_3
_geom_angle
O9 Cl1 O7 109.28(13)
O9 Cl1 O10 109.30(12)
O7 Cl1 O10 109.39(13)
O9 Cl1 O8 109.32(13)
O7 Cl1 O8 109.50(14)
O10 Cl1 O8 110.02(14)
C12 O1 C1 113.29(18)
C10 O2 C11 112.68(18)
C8 O3 C9 112.36(18)
C4 O5 C5 111.66(19)
C2 O6 C3 111.16(19)
C7 O4 C6 112.51(19)
C15 N1 C16 113.9(2)
C15 N1 H1A 108.8
C16 N1 H1A 108.8
C15 N1 H1B 108.8
C16 N1 H1B 108.8
H1A N1 H1B 107.7
O2 C11 C12 108.56(19)
O2 C11 H11A 110.0
C12 C11 H11A 110.0
O2 C11 H11B 110.0
C12 C11 H11B 110.0
H11A C11 H11B 108.4
O6 C2 C1 108.9(2)
O6 C2 H2A 109.9
C1 C2 H2A 109.9
O6 C2 H2B 109.9
C1 C2 H2B 109.9
H2A C2 H2B 108.3
O1 C1 C2 113.6(2)
O1 C1 H1 108.9
C2 C1 H1 108.9
O1 C1 H2 108.9
C2 C1 H2 108.9
H1 C1 H2 107.7
O2 C10 C9 108.1(2)
O2 C10 H10A 110.1
C9 C10 H10A 110.1
O2 C10 H10B 110.1
C9 C10 H10B 110.1
H10A C10 H10B 108.4
O5 C4 C3 110.3(2)
O5 C4 H4A 109.6
C3 C4 H4A 109.6
O5 C4 H4B 109.6
C3 C4 H4B 109.6
H4A C4 H4B 108.1
O3 C8 C7 114.1(2)
O3 C8 H8A 108.7
C7 C8 H8A 108.7
O3 C8 H8B 108.7
C7 C8 H8B 108.7
H8A C8 H8B 107.6
O3 C9 C10 109.08(19)
O3 C9 H9A 109.9
C10 C9 H9A 109.9
O3 C9 H9B 109.9
C10 C9 H9B 109.9
H9A C9 H9B 108.3
O4 C7 C8 109.3(2)
O4 C7 H7A 109.8
C8 C7 H7A 109.8
O4 C7 H7B 109.8
C8 C7 H7B 109.8
H7A C7 H7B 108.3
O1 C12 C11 108.6(2)
O1 C12 H12A 110.0
C11 C12 H12A 110.0
O1 C12 H12B 110.0
C11 C12 H12B 110.0
H12A C12 H12B 108.3
N1 C15 C14 112.1(2)
N1 C15 H15A 109.2
C14 C15 H15A 109.2
N1 C15 H15B 109.2
C14 C15 H15B 109.2
H15A C15 H15B 107.9
C15 C14 C13 110.3(2)
C15 C14 H14A 109.6
C13 C14 H14A 109.6
C15 C14 H14B 109.6
C13 C14 H14B 109.6
H14A C14 H14B 108.1
C17 C16 N1 113.7(2)
C17 C16 H16A 108.8
N1 C16 H16A 108.8
C17 C16 H16B 108.8
N1 C16 H16B 108.8
H16A C16 H16B 107.7
O5 C5 C6 109.4(2)
O5 C5 H5A 109.8
C6 C5 H5A 109.8
O5 C5 H5B 109.8
C6 C5 H5B 109.8
H5A C5 H5B 108.2
O6 C3 C4 109.1(2)
O6 C3 H3A 109.9
C4 C3 H3A 109.9
O6 C3 H3B 109.9
C4 C3 H3B 109.9
H3A C3 H3B 108.3
C16 C17 C18 110.5(2)
C16 C17 H17A 109.6
C18 C17 H17A 109.6
C16 C17 H17B 109.6
C18 C17 H17B 109.6
H17A C17 H17B 108.1
O4 C6 C5 109.3(2)
O4 C6 H6A 109.8
C5 C6 H6A 109.8
O4 C6 H6B 109.8
C5 C6 H6B 109.8
H6A C6 H6B 108.3
C14 C13 H13A 109.5
C14 C13 H13B 109.5
H13A C13 H13B 109.5
C14 C13 H13C 109.5
H13A C13 H13C 109.5
H13B C13 H13C 109.5
C17 C18 H18A 109.5
C17 C18 H18B 109.5
H18A C18 H18B 109.5
C17 C18 H18C 109.5
H18A C18 H18C 109.5
H18B C18 H18C 109.5

loop_
_geom_bond_atom_site_label_1
_geom_bond_atom_site_label_2
_geom_bond_distance
Cl1 O9 1.429(2)
Cl1 O7 1.4319(19)
Cl1 O10 1.436(2)
Cl1 O8 1.438(2)
O1 C12 1.426(3)
O1 C1 1.431(3)
O2 C10 1.417(3)
O2 C11 1.419(3)
O3 C8 1.427(3)
O3 C9 1.430(3)
O5 C4 1.419(3)
O5 C5 1.425(3)
O6 C2 1.419(3)
O6 C3 1.429(3)
O4 C7 1.415(3)
O4 C6 1.426(3)
N1 C15 1.490(3)
N1 C16 1.511(3)
N1 H1A 0.9200
N1 H1B 0.9200
C11 C12 1.489(3)
C11 H11A 0.9900
C11 H11B 0.9900
C2 C1 1.498(4)
C2 H2A 0.9900
C2 H2B 0.9900
C1 H1 0.9900
C1 H2 0.9900
C10 C9 1.501(3)
C10 H10A 0.9900
C10 H10B 0.9900
C4 C3 1.492(4)
C4 H4A 0.9900
C4 H4B 0.9900
C8 C7 1.506(4)
C8 H8A 0.9900
C8 H8B 0.9900
C9 H9A 0.9900
C9 H9B 0.9900
C7 H7A 0.9900
C7 H7B 0.9900
C12 H12A 0.9900
C12 H12B 0.9900
C15 C14 1.512(4)
C15 H15A 0.9900
C15 H15B 0.9900
C14 C13 1.525(4)
C14 H14A 0.9900
C14 H14B 0.9900
C16 C17 1.506(4)
C16 H16A 0.9900
C16 H16B 0.9900
C5 C6 1.504(4)
C5 H5A 0.9900
C5 H5B 0.9900
C3 H3A 0.9900
C3 H3B 0.9900
C17 C18 1.525(4)
C17 H17A 0.9900
C17 H17B 0.9900
C6 H6A 0.9900
C6 H6B 0.9900
C13 H13A 0.9800
C13 H13B 0.9800
C13 H13C 0.9800
C18 H18A 0.9800
C18 H18B 0.9800
C18 H18C 0.9800

loop_
_geom_torsion_atom_site_label_1
_geom_torsion_atom_site_label_2
_geom_torsion_atom_site_label_3
_geom_torsion_atom_site_label_4
_geom_torsion
C10 O2 C11 C12 177.5(2)
C3 O6 C2 C1 -170.1(2)
C12 O1 C1 C2 60.1(3)
O6 C2 C1 O1 55.0(3)
C11 O2 C10 C9 -168.9(2)
C5 O5 C4 C3 -177.7(2)
C9 O3 C8 C7 -66.4(3)
C8 O3 C9 C10 -175.9(2)
O2 C10 C9 O3 -62.4(3)
C6 O4 C7 C8 172.1(2)
O3 C8 C7 O4 -60.2(3)
C1 O1 C12 C11 173.5(2)
O2 C11 C12 O1 62.9(3)
C16 N1 C15 C14 160.6(2)
N1 C15 C14 C13 174.5(2)
C15 N1 C16 C17 53.8(3)
C4 O5 C5 C6 179.3(2)
C2 O6 C3 C4 -174.2(2)
O5 C4 C3 O6 -68.6(3)
N1 C16 C17 C18 -174.8(2)
C7 O4 C6 C5 -178.2(2)
O5 C5 C6 O4 66.9(3)
